data_2007990
loop_
_publ_author_name
'Iida, Katsumi'
'Kawata, Etsuya'
'Komada, Kaori'
'Saito, Masaichi'
'Kumakura, Shigekazu'
'Yoshioka, Michikazu'

_publ_section_title
;Highly Strained C---C Bonds:
 3-(1'-Hydroxy-4'-isopropyl-2',2'-dimethyl-1',2'-dihydrobenzocyclobuten-1'-yl)-3-methyl-2-butanone
 Ethylene Acetal, (I), and
 (3<i>S</i>^*^,1'<i>S</i>^*^)-3-Acetoxy-2-(1'-hydroxy-1',2'-dihydrobenzocyclobuten-1'-yl)-2-methylpentane,
 (II)
;
_journal_issue 12
_journal_name_full 'Acta Crystallographica Section C'
_journal_page_first 1938
_journal_page_last 1941
_journal_paper_doi 10.1107/S0108270198009895
_journal_volume 54
_journal_year 1998
_chemical_formula_iupac 'C16 H22 O3'
_chemical_formula_moiety 'C16 H22 O3'
_chemical_formula_sum 'C16 H22 O3'
_chemical_formula_weight 262.35
_chemical_name_systematic
;
(3S^*^,1'3S^*^)-3-acetoxy-2-(1'-hydroxy-1',2'
-dihydrobenzocyclobuten-1'-yl)-2-methylpentane
;
_space_group_IT_number 2
_symmetry_cell_setting triclinic
_symmetry_space_group_name_Hall '-P 1'
_symmetry_space_group_name_H-M 'P -1'
_atom_type_scat_source 'International Tables Vol. IV'
_cell_angle_alpha 85.22(7)
_cell_angle_beta 88.89(7)
_cell_angle_gamma 77.23(3)
_cell_formula_units_Z 2
_cell_length_a 7.500(2)
_cell_length_b 8.505(2)
_cell_length_c 11.852(5)
_cell_measurement_reflns_used all
_cell_measurement_temperature 298
_cell_measurement_theta_max 31
_cell_measurement_theta_min 1
_cell_volume 734.7(4)
_computing_cell_refinement 'DENZO (Mac Science, 1996)'
_computing_data_collection 'XDIP (Mac Science, 1996)'
_computing_data_reduction 'DENZO (Mac Science, 1996)'
_computing_molecular_graphics 'ORTEP (Johnson, 1970)'
_computing_publication_material 'CRYSTAN-GM (Mac Science, 1996)'
_computing_structure_refinement 'CRYSTAN-GM (Mac Science, 1996)'
_computing_structure_solution 'SIR92 (Altomare et al., 1994)'
_diffrn_detector_area_resol_mean 10
_diffrn_measured_fraction_theta_full 0.8832
_diffrn_measured_fraction_theta_max 0.9446
_diffrn_measurement_device_type 'Mac Science DIP3000'
_diffrn_measurement_method 'area detector'
_diffrn_radiation_type 'Mo K\a'
_diffrn_radiation_wavelength 0.71073
_diffrn_reflns_av_R_equivalents 0.030
_diffrn_reflns_limit_h_max 9
_diffrn_reflns_limit_h_min 0
_diffrn_reflns_limit_k_max 12
_diffrn_reflns_limit_k_min -11
_diffrn_reflns_limit_l_max 16
_diffrn_reflns_limit_l_min -16
_diffrn_reflns_number 7516
_diffrn_reflns_theta_full ' 31.00 '
_diffrn_reflns_theta_max ' 30.18 '
_exptl_absorpt_coefficient_mu 0.080
_exptl_absorpt_correction_type none
_exptl_crystal_colour colorless
_exptl_crystal_density_diffrn 1.186
_exptl_crystal_density_method 'not measured'
_exptl_crystal_description prism
_exptl_crystal_F_000 284
_exptl_crystal_size_max 0.38
_exptl_crystal_size_mid 0.26
_exptl_crystal_size_min 0.12
_refine_diff_density_max 0.17
_refine_diff_density_min -0.29
_refine_ls_extinction_method none
_refine_ls_goodness_of_fit_ref 1.612
_refine_ls_hydrogen_treatment mixed
_refine_ls_number_parameters 236
_refine_ls_number_reflns 2819
_refine_ls_R_factor_gt 0.060
_refine_ls_shift/su_max 0.0080
_refine_ls_structure_factor_coef F
_refine_ls_weighting_details 'w = exp(10.0sin^2^\q/\l^2^)/(\s^2^(Fo)+0.001(Fo)^2^)'
_refine_ls_weighting_scheme calc
_refine_ls_wR_factor_ref 0.070
_reflns_number_gt 2819
_reflns_number_total 4417
_reflns_threshold_expression I>1\s(I)
_cod_data_source_file oa1055.cif
_cod_data_source_block II
_cod_depositor_comments
;
The following automatic conversions were performed:

'_refine_ls_weighting_scheme' value 'w =
exp(10.0sin^2^\q/\l^2^)/(\s^2^(Fo)+0.001(Fo)^2^)' was changed to
'calc'. New tag '_refine_ls_weighting_details' was created. The value
of the new tag was set to 'w =
exp(10.0sin^2^\q/\l^2^)/(\s^2^(Fo)+0.001(Fo)^2^)'.

Automatic conversion script
Id: cif_fix_values 3143 2015-03-26 13:38:13Z robertas 
;
_cod_original_sg_symbol_H-M ' P -1 '
_cod_original_formula_sum 'C16 H22 O3 '
_cod_database_code 2007990

loop_
_symmetry_equiv_pos_as_xyz
' +x, +y, +z '
' -x, -y, -z '

loop_
_atom_site_label
_atom_site_fract_x
_atom_site_fract_y
_atom_site_fract_z
_atom_site_U_iso_or_equiv
_atom_site_adp_type
_atom_site_type_symbol
O1 1.08190(4) -0.30350(3) 0.34240(3) 0.05390(10) Uani O
O2 0.62400(4) -0.27370(3) 0.29470(2) 0.05030(10) Uani O
O3 0.77290(5) -0.41780(4) 0.44580(3) 0.0642(2) Uani O
C1 0.97090(6) 0.07020(4) 0.32850(3) 0.0490(2) Uani C
C2 1.07990(5) -0.03390(4) 0.25950(3) 0.04580(10) Uani C
C3 1.23280(6) 0.00230(5) 0.20580(4) 0.0559(2) Uani C
C4 1.26570(7) 0.15410(5) 0.22370(4) 0.0641(2) Uani C
C5 1.15580(7) 0.25920(5) 0.29220(4) 0.0660(2) Uani C
C6 1.00340(7) 0.22030(5) 0.34740(4) 0.0597(2) Uani C
C7 0.84500(6) -0.04360(4) 0.36140(3) 0.0516(2) Uani C
C8 0.97060(5) -0.16600(4) 0.28220(3) 0.04410(10) Uani C
C9 0.88010(5) -0.21520(4) 0.17800(3) 0.04590(10) Uani C
C10 0.76000(7) -0.06570(5) 0.11400(4) 0.0603(2) Uani C
C11 1.03240(7) -0.29360(6) 0.09870(4) 0.0625(2) Uani C
C12 0.76690(5) -0.34190(4) 0.21610(3) 0.0484(2) Uani C
C13 0.66700(8) -0.40160(6) 0.12300(4) 0.0666(2) Uani C
C14 0.57600(11) -0.53740(9) 0.16700(6) 0.0972(4) Uani C
C15 0.63950(6) -0.32520(5) 0.40480(3) 0.0532(2) Uani C
C16 0.47400(8) -0.25160(8) 0.46960(4) 0.0732(3) Uani C
H1 1.0126(10) -0.3507(9) 0.3819(6) 0.073(2) Uiso H
H3 1.3119(10) -0.0694(8) 0.1614(6) 0.065(2) Uiso H
H4 1.3748(10) 0.1755(9) 0.1894(6) 0.072(2) Uiso H
H5 1.1864(10) 0.3627(9) 0.2989(7) 0.077(2) Uiso H
H6 0.9212(9) 0.2956(8) 0.3943(5) 0.0610(10) Uiso H
H7A 0.8490(8) -0.0810(7) 0.4416(5) 0.0570(10) Uiso H
H7B 0.7098(9) -0.0080(7) 0.3378(5) 0.0600(10) Uiso H
H10A 0.7067(11) -0.0904(10) 0.0437(7) 0.085(2) Uiso H
H10B 0.8253(11) 0.0135(10) 0.0976(7) 0.083(2) Uiso H
H10C 0.6587(10) -0.0166(9) 0.1604(6) 0.071(2) Uiso H
H11A 0.9780(11) -0.3174(10) 0.0267(7) 0.084(2) Uiso H
H11B 1.1010(13) -0.3840(12) 0.1378(8) 0.096(2) Uiso H
H11C 1.1207(10) -0.2204(9) 0.0808(6) 0.075(2) Uiso H
H12 0.8472(7) -0.4310(7) 0.2536(4) 0.0450(10) Uiso H
H13A 0.7556(10) -0.4380(9) 0.0656(7) 0.076(2) Uiso H
H13B 0.5766(10) -0.3078(9) 0.0886(6) 0.067(2) Uiso H
H14A 0.5173 -0.5748 0.1090 0.134 Uiso H
H14B 0.492 -0.495 0.236 0.141 Uiso H
H14C 0.6787 -0.6259 0.2049 0.141 Uiso H
H16A 0.5000 -0.2771 0.5468 0.105 Uiso H
H16B 0.3636 -0.2966 0.4418 0.123 Uiso H
H16C 0.444 -0.139 0.450 0.147 Uiso H

loop_
_atom_site_aniso_label
_atom_site_aniso_U_11
_atom_site_aniso_U_22
_atom_site_aniso_U_33
_atom_site_aniso_U_12
_atom_site_aniso_U_13
_atom_site_aniso_U_23
_atom_site_aniso_type_symbol
O1 0.0616(2) 0.04260(10) 0.05540(10) -.01750(10) -.00710(10) 0.00330(10) O
O2 0.0533(2) 0.05270(10) 0.04360(10) -.01830(10) 0.00420(10) -.00650(10) O
O3 0.0809(2) 0.0595(2) 0.04850(10) -.0191(2) 0.00040(10) 0.00160(10) O
C1 0.0604(2) 0.03830(10) 0.0468(2) -.01480(10) -.00240(10) -.00720(10) C
C2 0.0549(2) 0.03550(10) 0.0457(2) -.01500(10) -.00110(10) -.00440(10) C
C3 0.0581(3) 0.0449(2) 0.0632(2) -.0179(2) 0.0055(2) -.00430(10) C
C4 0.0638(3) 0.0516(2) 0.0761(3) -.0272(2) -.0022(2) 0.0029(2) C
C5 0.0810(3) 0.0402(2) 0.0760(3) -.0255(2) -.0138(2) -.0017(2) C
C6 0.0756(3) 0.0406(2) 0.0612(2) -.0161(2) -.0038(2) -.01410(10) C
C7 0.0618(2) 0.0478(2) 0.0445(2) -.0196(2) 0.00990(10) -.01480(10) C
C8 0.0539(2) 0.03670(10) 0.04080(10) -.01680(10) 0.00300(10) -.00660(10) C
C9 0.0577(2) 0.04260(10) 0.03660(10) -.01840(10) 0.00420(10) -.00770(10) C
C10 0.0762(3) 0.0546(2) 0.0475(2) -.0215(2) -.0072(2) 0.00370(10) C
C11 0.0718(3) 0.0622(2) 0.0523(2) -.0218(2) 0.0187(2) -.0216(2) C
C12 0.0585(2) 0.0444(2) 0.04170(10) -.0193(2) 0.00130(10) -.00960(10) C
C13 0.0821(3) 0.0677(2) 0.0515(2) -.0362(2) -.0039(2) -.0166(2) C
C14 0.1192(5) 0.0901(4) 0.0866(3) -.0663(4) -.0268(3) -.0051(3) C
C15 0.0635(2) 0.0511(2) 0.0456(2) -.0286(2) 0.00400(10) -.00570(10) C
C16 0.0690(3) 0.0941(3) 0.0548(2) -.0289(3) 0.0146(2) -.0136(2) C

loop_
_geom_angle_atom_site_label_1
_geom_angle_atom_site_label_2
_geom_angle_atom_site_label_3
_geom_angle
_geom_angle_publ_flag
C8 O1 H1 107.6(6) no
C12 O2 C15 119.40(10) no
C2 C1 C6 122.80(10) yes
C2 C1 C7 94.50(10) yes
C6 C1 C7 142.60(10) yes
C1 C2 C3 122.20(10) yes
C1 C2 C8 93.70(10) yes
C3 C2 C8 144.00(10) yes
C2 C3 C4 115.30(10) yes
C3 C4 C5 122.50(10) yes
C4 C5 C6 121.60(10) yes
C1 C6 C5 115.50(10) yes
C1 C7 C8 86.10(10) yes
O1 C8 C2 109.40(10) yes
O1 C8 C7 114.10(10) yes
O1 C8 C9 111.10(10) no
C2 C8 C7 85.70(10) yes
C2 C8 C9 116.50(10) no
C7 C8 C9 117.80(10) no
C8 C9 C10 110.50(10) no
C8 C9 C11 108.20(10) no
C8 C9 C12 110.00(10) no
C10 C9 C11 109.00(10) no
C10 C9 C12 111.00(10) no
C11 C9 C12 108.10(10) no
O2 C12 C9 109.80(10) no
O2 C12 C13 105.10(10) no
C9 C12 C13 116.40(10) no
C12 C13 C14 112.30(10) no
O2 C15 O3 123.80(10) no
O2 C15 C16 111.40(10) no
O3 C15 C16 124.80(10) no

loop_
_geom_bond_atom_site_label_1
_geom_bond_atom_site_label_2
_geom_bond_site_symmetry_1
_geom_bond_site_symmetry_2
_geom_bond_distance
_geom_bond_publ_flag
O1 C8 . . 1.4230(10) yes
O1 H1 . . .838(8) no
O2 C12 . . 1.4590(10) no
O2 C15 . . 1.3400(10) no
O2 H12 . . 1.979(6) no
O3 C15 . . 1.2100(10) no
C1 C2 . . 1.3770(10) yes
C1 C6 . . 1.3880(10) yes
C1 C7 . . 1.5190(10) yes
C2 C3 . . 1.3820(10) yes
C2 C8 . . 1.5350(10) yes
C3 C4 . . 1.4000(10) yes
C4 C5 . . 1.3810(10) yes
C5 C6 . . 1.3950(10) yes
C7 C8 . . 1.5960(10) yes
C8 C9 . . 1.5510(10) no
C8 H1 . . 1.857(8) no
C9 C10 . . 1.5370(10) no
C9 C11 . . 1.5360(10) no
C9 C12 . . 1.5470(10) no
C12 C13 . . 1.5270(10) no
C13 C14 . . 1.5190(10) no
C15 C16 . . 1.4910(10) no
